data_4123711
loop_
_publ_author_name
'Stoumpos, Constantinos C.'
'Frazer, Laszlo'
'Clark, Daniel J.'
'Kim, Yong Soo'
'Rhim, Sonny H.'
'Freeman, Arthur J.'
'Ketterson, John B.'
'Jang, Joon I.'
'Kanatzidis, Mercouri G.'

_publ_section_title
;
 Hybrid germanium iodide perovskite semiconductors: active lone pairs,
 structural distortions, direct and indirect energy gaps, and strong
 nonlinear optical properties.
;
_journal_issue 21
_journal_name_full 'Journal of the American Chemical Society'
_journal_page_first 6804
_journal_page_last 6819
_journal_paper_doi 10.1021/jacs.5b01025
_journal_volume 137
_journal_year 2015
_chemical_formula_moiety CH3NH3GeI3
_chemical_formula_sum 'C H6 Ge I3 N'
_chemical_formula_weight 485.36
_chemical_name_common Methylammonium_Germanium_Iodide
_space_group_IT_number 160
_symmetry_cell_setting trigonal
_symmetry_space_group_name_Hall 'R 3 -2"'
_symmetry_space_group_name_H-M 'R 3 m :H'
_atom_sites_solution_hydrogens none
_atom_sites_solution_primary direct
_atom_sites_solution_secondary difmap
_audit_creation_method SHELXL-97
_cell_angle_alpha 90.00
_cell_angle_beta 90.00
_cell_angle_gamma 120.00
_cell_formula_units_Z 3
_cell_length_a 8.5534(13)
_cell_length_b 8.5534(13)
_cell_length_c 11.162(2)
_cell_measurement_reflns_used 2316
_cell_measurement_temperature 293(2)
_cell_measurement_theta_max 27.39
_cell_measurement_theta_min 3.30
_cell_volume 707.2(2)
_diffrn_ambient_temperature 293(2)
_diffrn_detector 'image plate (34 cm diameter)'
_diffrn_detector_area_resol_mean 6.67
_diffrn_detector_type STOE
_diffrn_measured_fraction_theta_full 0.985
_diffrn_measured_fraction_theta_max 0.985
_diffrn_measurement_device '2-circle goniometer'
_diffrn_measurement_device_type 'STOE IPDS 2'
_diffrn_measurement_method 'rotation method'
_diffrn_radiation_collimation '0.5 mm diameter, monocapillary'
_diffrn_radiation_monochromator 'plane graphite'
_diffrn_radiation_polarisn_norm 0
_diffrn_radiation_type 'Mo K\a'
_diffrn_radiation_wavelength 0.71073
_diffrn_reflns_av_R_equivalents 0.0359
_diffrn_reflns_av_sigmaI/netI 0.0213
_diffrn_reflns_limit_h_max 10
_diffrn_reflns_limit_h_min -9
_diffrn_reflns_limit_k_max 11
_diffrn_reflns_limit_k_min -11
_diffrn_reflns_limit_l_max 15
_diffrn_reflns_limit_l_min -15
_diffrn_reflns_number 2203
_diffrn_reflns_theta_full 29.05
_diffrn_reflns_theta_max 29.05
_diffrn_reflns_theta_min 3.30
_diffrn_source 'sealed X-ray tube, 12 x 0.4 mm long-fine focus'
_diffrn_source_current 30
_diffrn_source_power 1.20
_diffrn_source_voltage 40
_exptl_absorpt_coefficient_mu 12.983
_exptl_absorpt_correction_T_max 0.5674
_exptl_absorpt_correction_T_min 0.2546
_exptl_absorpt_correction_type integration
_exptl_crystal_colour Red
_exptl_crystal_density_diffrn 3.419
_exptl_crystal_density_method 'not measured'
_exptl_crystal_description 'Hexagonal needle'
_exptl_crystal_F_000 630
_exptl_crystal_size_max 0.057
_exptl_crystal_size_mid 0.031
_exptl_crystal_size_min 0.018
_refine_diff_density_max 0.668
_refine_diff_density_min -0.774
_refine_diff_density_rms 0.109
_refine_ls_abs_structure_details 'Flack H D (1983), Acta Cryst. A39, 876-881'
_refine_ls_abs_structure_Flack 0.00(6)
_refine_ls_extinction_coef 0.0027(3)
_refine_ls_extinction_expression Fc^*^=kFc[1+0.001xFc^2^\l^3^/sin(2\q)]^-1/4^
_refine_ls_extinction_method SHELXL
_refine_ls_goodness_of_fit_ref 1.366
_refine_ls_hydrogen_treatment none
_refine_ls_matrix_type full
_refine_ls_number_parameters 16
_refine_ls_number_reflns 506
_refine_ls_number_restraints 1
_refine_ls_restrained_S_all 1.364
_refine_ls_R_factor_all 0.0382
_refine_ls_R_factor_gt 0.0366
_refine_ls_shift/su_max 0.000
_refine_ls_shift/su_mean 0.000
_refine_ls_structure_factor_coef Fsqd
_refine_ls_weighting_details 'calc w=1/[\s^2^(Fo^2^)+(0.0089P)^2^+3.3356P] where P=(Fo^2^+2Fc^2^)/3'
_refine_ls_weighting_scheme calc
_refine_ls_wR_factor_gt 0.0533
_refine_ls_wR_factor_ref 0.0536
_reflns_number_gt 494
_reflns_number_total 506
_reflns_threshold_expression >2sigma(I)
_cod_data_source_file ja5b01025_si_002.cif
_cod_data_source_block 2
_cod_depositor_comments
;
The following automatic conversions were performed:

'_symmetry_cell_setting' value 'Trigonal' changed to 'trigonal'
according to
/usr/data/users/saulius/crontab/automatic-downloads/rss-feeds/ACS/lib/dictionaries/cif_core.dic
dictionary named 'cif_core.dic' version 2.4.2 from 2011-04-26.

Automatic conversion script
Id: cif_fix_values 3271 2015-04-21 07:52:19Z andrius 

 Adding full bibliography for 4123710--4123716.cif.
;
_cod_original_sg_symbol_H-M R3m
_cod_database_code 4123711

loop_
_symmetry_equiv_pos_as_xyz
'x, y, z'
'-y, x-y, z'
'-x+y, -x, z'
'-y, -x, z'
'-x+y, y, z'
'x, x-y, z'
'x+2/3, y+1/3, z+1/3'
'-y+2/3, x-y+1/3, z+1/3'
'-x+y+2/3, -x+1/3, z+1/3'
'-y+2/3, -x+1/3, z+1/3'
'-x+y+2/3, y+1/3, z+1/3'
'x+2/3, x-y+1/3, z+1/3'
'x+1/3, y+2/3, z+2/3'
'-y+1/3, x-y+2/3, z+2/3'
'-x+y+1/3, -x+2/3, z+2/3'
'-y+1/3, -x+2/3, z+2/3'
'-x+y+1/3, y+2/3, z+2/3'
'x+1/3, x-y+2/3, z+2/3'

loop_
_atom_site_label
_atom_site_type_symbol
_atom_site_fract_x
_atom_site_fract_y
_atom_site_fract_z
_atom_site_U_iso_or_equiv
_atom_site_adp_type
_atom_site_occupancy
_atom_site_symmetry_multiplicity
_atom_site_calc_flag
_atom_site_refinement_flags
Ge Ge 1.0000 1.0000 0.4683(3) 0.0359(4) Uani 1 6 d S
I I 0.50485(5) 0.49515(5) 0.9264(3) 0.0653(3) Uani 1 2 d S
C C 1.0000 1.0000 1.002(5) 0.17(2) Uiso 1 6 d S
N N 1.0000 1.0000 0.879(4) 0.192(18) Uiso 1 6 d S

loop_
_atom_site_aniso_label
_atom_site_aniso_U_11
_atom_site_aniso_U_22
_atom_site_aniso_U_33
_atom_site_aniso_U_23
_atom_site_aniso_U_13
_atom_site_aniso_U_12
Ge 0.0372(6) 0.0372(6) 0.0333(7) 0.000 0.000 0.0186(3)
I 0.0761(4) 0.0761(4) 0.0640(4) -0.01109(15) 0.01109(15) 0.0531(4)

loop_
_atom_type_symbol
_atom_type_description
_atom_type_scat_dispersion_real
_atom_type_scat_dispersion_imag
_atom_type_scat_source
C C 0.0033 0.0016 'International Tables Vol C Tables 4.2.6.8 and 6.1.1.4'
H H 0.0000 0.0000 'International Tables Vol C Tables 4.2.6.8 and 6.1.1.4'
N N 0.0061 0.0033 'International Tables Vol C Tables 4.2.6.8 and 6.1.1.4'
Ge Ge 0.1547 1.8001 'International Tables Vol C Tables 4.2.6.8 and 6.1.1.4'
I I -0.4742 1.8119 'International Tables Vol C Tables 4.2.6.8 and 6.1.1.4'

loop_
_geom_angle_atom_site_label_1
_geom_angle_atom_site_label_2
_geom_angle_atom_site_label_3
_geom_angle
_geom_angle_site_symmetry_1
_geom_angle_site_symmetry_3
I Ge I 96.98(4) 15_664 13_554
I Ge I 96.98(4) 15_664 14_654
I Ge I 96.98(4) 13_554 14_654

loop_
_geom_bond_atom_site_label_1
_geom_bond_atom_site_label_2
_geom_bond_distance
_geom_bond_site_symmetry_2
Ge I 2.7723(10) 15_664
Ge I 2.7723(10) 13_554
Ge I 2.7723(10) 14_654
I Ge 2.7723(10) 7_445
C N 1.37(6) .
